data_7718625
loop_
_publ_author_name
'Mudrak, Vladyslav'
'Lacroix, Pascal G.'
'Labra-V&#xe1;zquez, Pablo'
'Tass&#xe9;, Marine'
'Mallet-Ladeira, Sonia'
'Malfant, Isabelle'

_publ_section_title
;
 Photo-release of acetonitrile in ruthenium(II) complexes with various
 substituted terpyridine ligands.
;
_journal_issue 22
_journal_name_full 'Dalton transactions (Cambridge, England : 2003)'
_journal_page_first 9021
_journal_page_last 9031
_journal_paper_doi 10.1039/d5dt00734h
_journal_volume 54
_journal_year 2025
_chemical_formula_moiety '2(C28 H25 N4 O2 Ru), 2(F6 P), C4 H10 O'
_chemical_formula_sum 'C60 H60 F12 N8 O5 P2 Ru2'
_chemical_formula_weight 1465.24
_space_group_IT_number 14
_space_group_name_Hall '-P 2ybc'
_space_group_name_H-M_alt 'P 1 21/c 1'
_symmetry_cell_setting monoclinic
_symmetry_Int_Tables_number 14
_symmetry_space_group_name_Hall '-P 2ybc'
_symmetry_space_group_name_H-M 'P 1 21/c 1'
_atom_sites_solution_hydrogens geom
_atom_sites_solution_primary dual
_atom_sites_solution_secondary difmap
_audit_update_record
;
2025-03-24 deposited with the CCDC.	2025-05-02 downloaded from the CCDC.
;
_cell_angle_alpha 90
_cell_angle_beta 97.3060(10)
_cell_angle_gamma 90
_cell_formula_units_Z 2
_cell_length_a 13.44010(10)
_cell_length_b 23.9107(2)
_cell_length_c 9.60110(10)
_cell_measurement_reflns_used 34505
_cell_measurement_temperature 100(2)
_cell_measurement_theta_max 76.7820
_cell_measurement_theta_min 3.2770
_cell_volume 3060.38(5)
_computing_cell_refinement 'CrysAlisPro 1.171.41.120a (Rigaku OD, 2021)'
_computing_data_collection 'CrysAlisPro 1.171.41.120a (Rigaku OD, 2021)'
_computing_data_reduction 'CrysAlisPro 1.171.41.120a (Rigaku OD, 2021)'
_computing_molecular_graphics 'Ortep-3 for Windows (Farrugia, 1997)'
_computing_publication_material 'WinGX publication routines (Farrugia, 1999)'
_computing_structure_refinement 'SHELXL-2018/3 (Sheldrick, 2015)'
_computing_structure_solution 'SHELXT (Sheldrick 2015)'
_diffrn_ambient_temperature 100(2)
_diffrn_detector 'Hybrid Pixel Array Detector'
_diffrn_detector_type HyPix
_diffrn_measured_fraction_theta_full 1
_diffrn_measured_fraction_theta_max 0.984
_diffrn_measurement_device 'four-circle diffractometer'
_diffrn_measurement_device_type 'XtaLAB Synergy, Dualflex, HyPix'
_diffrn_measurement_method '\w scans'
_diffrn_radiation_monochromator mirror
_diffrn_radiation_probe x-ray
_diffrn_radiation_type CuK\a
_diffrn_radiation_wavelength 1.54184
_diffrn_reflns_av_R_equivalents 0.0619
_diffrn_reflns_av_unetI/netI 0.0256
_diffrn_reflns_Laue_measured_fraction_full 1
_diffrn_reflns_Laue_measured_fraction_max 0.984
_diffrn_reflns_limit_h_max 16
_diffrn_reflns_limit_h_min -13
_diffrn_reflns_limit_k_max 30
_diffrn_reflns_limit_k_min -28
_diffrn_reflns_limit_l_max 10
_diffrn_reflns_limit_l_min -12
_diffrn_reflns_number 56490
_diffrn_reflns_point_group_measured_fraction_full 1
_diffrn_reflns_point_group_measured_fraction_max 0.984
_diffrn_reflns_theta_full 67.684
_diffrn_reflns_theta_max 76.889
_diffrn_reflns_theta_min 3.315
_diffrn_source 'micro-focus sealed X-ray tube'
_diffrn_source_type 'PhotonJet (Cu) X-ray Source'
_diffrn_standards_decay_% 0
_diffrn_standards_interval_count 0
_diffrn_standards_interval_time 0
_diffrn_standards_number 0
_exptl_absorpt_coefficient_mu 5.298
_exptl_absorpt_correction_T_max 1.00000
_exptl_absorpt_correction_T_min 0.10441
_exptl_absorpt_correction_type multi-scan
_exptl_absorpt_process_details
;
CrysAlisPro 1.171.41.120a (Rigaku Oxford Diffraction, 2021)
Empirical absorption correction using spherical harmonics,
implemented in SCALE3 ABSPACK scaling algorithm.
;
_exptl_crystal_colour red
_exptl_crystal_density_diffrn 1.590
_exptl_crystal_description plate
_exptl_crystal_F_000 1484
_exptl_crystal_size_max 0.20
_exptl_crystal_size_mid 0.20
_exptl_crystal_size_min 0.04
_refine_diff_density_max 1.331
_refine_diff_density_min -1.309
_refine_diff_density_rms 0.116
_refine_ls_extinction_method none
_refine_ls_goodness_of_fit_ref 1.051
_refine_ls_hydrogen_treatment constr
_refine_ls_matrix_type full
_refine_ls_number_parameters 465
_refine_ls_number_reflns 6353
_refine_ls_number_restraints 134
_refine_ls_restrained_S_all 1.077
_refine_ls_R_factor_all 0.0413
_refine_ls_R_factor_gt 0.0406
_refine_ls_shift/su_max 0.016
_refine_ls_shift/su_mean 0
_refine_ls_structure_factor_coef Fsqd
_refine_ls_weighting_details 'w=1/[\s^2^(Fo^2^)+(0.0646P)^2^+6.0992P] where P=(Fo^2^+2Fc^2^)/3'
_refine_ls_weighting_scheme calc
_refine_ls_wR_factor_gt 0.1113
_refine_ls_wR_factor_ref 0.112
_reflns_Friedel_coverage 0
_reflns_number_gt 6173
_reflns_number_total 6353
_reflns_threshold_expression 'I > 2\s(I)'
_cod_data_source_file d5dt00734h2.cif
_cod_data_source_block VM-PLV-28
_cod_depositor_comments 'Adding full bibliography for 7718624--7718627.cif.'
_cod_original_sg_symbol_H-M 'P 21/c'
_cod_database_code 7718625
_shelx_shelxl_version_number 2018/3

loop_
_symmetry_equiv_pos_as_xyz
'x, y, z'
'-x, y+1/2, -z+1/2'
'-x, -y, -z'
'x, -y-1/2, z-1/2'

loop_
_atom_site_label
_atom_site_type_symbol
_atom_site_fract_x
_atom_site_fract_y
_atom_site_fract_z
_atom_site_U_iso_or_equiv
_atom_site_adp_type
_atom_site_occupancy
_atom_site_site_symmetry_order
_atom_site_calc_flag
_atom_site_refinement_flags_posn
_atom_site_refinement_flags_adp
_atom_site_refinement_flags_occupancy
_atom_site_disorder_assembly
_atom_site_disorder_group
C1 C 0.9195(2) 0.38981(15) 0.3934(3) 0.0259(6) Uani 1 1 d . . . . .
H1 H 0.916104 0.350833 0.41135 0.031 Uiso 1 1 calc R U . . .
C2 C 0.9967(2) 0.40989(16) 0.3257(3) 0.0306(8) Uani 1 1 d . . . . .
H2 H 1.046025 0.385039 0.298885 0.037 Uiso 1 1 calc R U . . .
C3 C 1.0019(2) 0.46645(17) 0.2969(3) 0.0310(7) Uani 1 1 d . . . . .
H3 H 1.053959 0.480687 0.248777 0.037 Uiso 1 1 calc R U . . .
C4 C 0.9301(2) 0.50211(14) 0.3393(3) 0.0246(6) Uani 1 1 d . . . . .
H4 H 0.932275 0.541059 0.32043 0.03 Uiso 1 1 calc R U . . .
C5 C 0.8549(2) 0.48007(13) 0.4098(3) 0.0197(6) Uani 1 1 d . . . . .
C6 C 0.77826(19) 0.51495(13) 0.4667(3) 0.0175(6) Uani 1 1 d . . . . .
C7 C 0.7697(2) 0.57227(14) 0.4615(3) 0.0209(6) Uani 1 1 d . . . . .
H7 H 0.813863 0.59369 0.413 0.025 Uiso 1 1 calc R U . . .
C8 C 0.6956(3) 0.59912(11) 0.5280(3) 0.0205(6) Uani 1 1 d . . . . .
C9 C 0.6294(2) 0.56560(12) 0.5928(3) 0.0198(5) Uani 1 1 d . . . . .
H9 H 0.576959 0.582439 0.635862 0.024 Uiso 1 1 calc R U . . .
C10 C 0.6400(2) 0.50845(12) 0.5943(3) 0.0166(5) Uani 1 1 d . . . . .
C11 C 0.5776(2) 0.46723(12) 0.6576(3) 0.0180(5) Uani 1 1 d . . . . .
C12 C 0.4994(2) 0.48229(13) 0.7313(3) 0.0219(6) Uani 1 1 d . . . . .
H12 H 0.482765 0.520577 0.741174 0.026 Uiso 1 1 calc R U . . .
C13 C 0.4455(2) 0.44098(14) 0.7903(3) 0.0273(7) Uani 1 1 d . . . . .
H13 H 0.392011 0.450523 0.841623 0.033 Uiso 1 1 calc R U . . .
C14 C 0.4713(2) 0.38557(15) 0.7730(3) 0.0273(7) Uani 1 1 d . . . . .
H14 H 0.43594 0.356531 0.813051 0.033 Uiso 1 1 calc R U . . .
C15 C 0.5491(2) 0.37290(13) 0.6967(3) 0.0245(6) Uani 1 1 d . . . . .
H15 H 0.565743 0.334743 0.684516 0.029 Uiso 1 1 calc R U . . .
C16 C 0.6868(2) 0.66096(12) 0.5282(3) 0.0239(6) Uani 1 1 d D . . . .
C19 C 0.6682(3) 0.77747(14) 0.5241(4) 0.0368(8) Uani 1 1 d D . . . .
H19 H 0.656421 0.816652 0.521892 0.044 Uiso 1 1 calc R U . A 1
C17 C 0.6618(6) 0.6886(3) 0.6408(7) 0.0328(16) Uani 0.502(5) 1 d D U P B 1
H17 H 0.649713 0.668189 0.721832 0.039 Uiso 0.502(5) 1 calc R U P B 1
C18 C 0.6535(7) 0.7463(3) 0.6404(7) 0.0400(19) Uani 0.502(5) 1 d D U P B 1
H18 H 0.637215 0.764843 0.722064 0.048 Uiso 0.502(5) 1 calc R U P B 1
C20 C 0.7012(5) 0.7500(2) 0.4086(6) 0.0276(14) Uani 0.502(5) 1 d D U P B 1
H20 H 0.715859 0.771031 0.329661 0.033 Uiso 0.502(5) 1 calc R U P B 1
C21 C 0.7123(5) 0.6923(2) 0.4099(6) 0.0206(13) Uani 0.502(5) 1 d D U P B 1
H21 H 0.736515 0.673727 0.333458 0.025 Uiso 0.502(5) 1 calc R U P B 1
C17' C 0.5934(5) 0.6867(2) 0.5506(7) 0.0235(13) Uani 0.498(5) 1 d D U P B 2
H17' H 0.538322 0.664092 0.568389 0.028 Uiso 0.498(5) 1 calc R U P B 2
C18' C 0.5834(5) 0.7448(2) 0.5462(7) 0.0270(14) Uani 0.498(5) 1 d D U P B 2
H18' H 0.521296 0.762024 0.557742 0.032 Uiso 0.498(5) 1 calc R U P B 2
C20' C 0.7569(5) 0.7539(3) 0.5132(8) 0.0337(16) Uani 0.498(5) 1 d D U P B 2
H20' H 0.813238 0.776833 0.503088 0.04 Uiso 0.498(5) 1 calc R U P B 2
C21' C 0.7673(5) 0.6960(3) 0.5166(7) 0.0299(15) Uani 0.498(5) 1 d D U P B 2
H21' H 0.831427 0.680077 0.510917 0.036 Uiso 0.498(5) 1 calc R U P B 2
C22 C 0.6305(2) 0.36144(15) 0.2624(3) 0.0277(7) Uani 1 1 d . . . . .
C23 C 0.6655(3) 0.30753(15) 0.2921(4) 0.0318(7) Uani 1 1 d . . . . .
H23 H 0.65363 0.281148 0.217847 0.038 Uiso 1 1 calc R U . . .
C24 C 0.7166(3) 0.28746(13) 0.4192(4) 0.0277(6) Uani 1 1 d . . . . .
C25 C 0.5733(3) 0.37389(19) 0.1197(4) 0.0445(10) Uani 1 1 d . . . . .
H25A H 0.505681 0.386985 0.131155 0.067 Uiso 1 1 calc R U . . .
H25B H 0.568549 0.339836 0.062498 0.067 Uiso 1 1 calc R U . . .
H25C H 0.608504 0.402934 0.073154 0.067 Uiso 1 1 calc R U . . .
C26 C 0.7475(3) 0.22693(15) 0.4285(4) 0.0405(9) Uani 1 1 d . . . . .
H26A H 0.819338 0.2239 0.421271 0.061 Uiso 1 1 calc R U . . .
H26B H 0.709439 0.205993 0.351609 0.061 Uiso 1 1 calc R U . . .
H26C H 0.733659 0.211485 0.518601 0.061 Uiso 1 1 calc R U . . .
C27 C 0.8440(2) 0.40190(12) 0.8411(3) 0.0212(6) Uani 1 1 d . . . . .
C28 C 0.8875(3) 0.40201(14) 0.9884(3) 0.0293(7) Uani 1 1 d . . . . .
H28A H 0.911311 0.43971 1.015211 0.044 Uiso 1 1 calc R U . . .
H28B H 0.943895 0.375759 1.001741 0.044 Uiso 1 1 calc R U . . .
H28C H 0.836462 0.390635 1.047109 0.044 Uiso 1 1 calc R U . . .
C29 C 0.0196(14) 0.3029(7) 0.7957(15) 0.132(4) Uani 0.5 1 d D U P C -1
H29A H 0.086313 0.29289 0.842458 0.198 Uiso 0.5 1 calc R U P C -1
H29B H -0.025187 0.310306 0.86658 0.198 Uiso 0.5 1 calc R U P C -1
H29C H 0.024505 0.336406 0.738323 0.198 Uiso 0.5 1 calc R U P C -1
C30 C -0.0182(7) 0.2594(4) 0.7112(8) 0.0573(19) Uani 0.5 1 d D U P C -1
H30A H -0.016152 0.224772 0.76822 0.069 Uiso 0.5 1 calc R U P C -1
H30B H -0.08931 0.267251 0.676292 0.069 Uiso 0.5 1 calc R U P C -1
O3 O 0.0327(6) 0.2505(3) 0.5996(5) 0.0725(16) Uani 0.5 1 d D U P C -1
C31 C -0.0130(5) 0.2466(4) 0.4653(7) 0.0426(15) Uani 0.5 1 d D U P C -1
H31A H -0.052036 0.281234 0.441745 0.051 Uiso 0.5 1 calc R U P C -1
H31B H -0.060892 0.214979 0.458796 0.051 Uiso 0.5 1 calc R U P C -1
C32 C 0.0525(7) 0.2390(4) 0.3679(10) 0.057(2) Uani 0.5 1 d D U P C -1
H32A H 0.105403 0.267371 0.381474 0.085 Uiso 0.5 1 calc R U P C -1
H32B H 0.016155 0.242395 0.273077 0.085 Uiso 0.5 1 calc R U P C -1
H32C H 0.082614 0.201665 0.379663 0.085 Uiso 0.5 1 calc R U P C -1
N1 N 0.84824(18) 0.42392(11) 0.4352(2) 0.0196(5) Uani 1 1 d . . . . .
N2 N 0.71472(17) 0.48395(10) 0.5346(2) 0.0169(5) Uani 1 1 d . . . . .
N3 N 0.60208(18) 0.41239(10) 0.6391(3) 0.0182(5) Uani 1 1 d . . . . .
N4 N 0.80779(19) 0.40202(9) 0.7271(3) 0.0193(5) Uani 1 1 d . . . . .
O1 O 0.64048(17) 0.40363(8) 0.3439(2) 0.0236(5) Uani 1 1 d . . . . .
O2 O 0.74145(17) 0.31632(9) 0.5293(2) 0.0268(5) Uani 1 1 d . . . . .
F1 F 0.67866(14) 0.58420(9) 0.9333(2) 0.0320(4) Uani 1 1 d . . . . .
F2 F 0.79177(15) 0.52772(9) 0.8454(2) 0.0355(5) Uani 1 1 d . . . . .
F3 F 0.90476(14) 0.54499(9) 1.0346(2) 0.0338(4) Uani 1 1 d . . . . .
F4 F 0.79204(18) 0.60122(9) 1.1237(2) 0.0386(5) Uani 1 1 d . . . . .
F5 F 0.83327(16) 0.61708(9) 0.9058(2) 0.0382(5) Uani 1 1 d . . . . .
F6 F 0.75103(16) 0.51214(9) 1.0631(2) 0.0383(5) Uani 1 1 d . . . . .
P1 P 0.79169(6) 0.56467(3) 0.98365(8) 0.02208(17) Uani 1 1 d . . . . .
Ru1 Ru 0.72699(2) 0.40322(2) 0.53582(2) 0.01569(9) Uani 1 1 d . . . . .

loop_
_atom_site_aniso_label
_atom_site_aniso_U_11
_atom_site_aniso_U_22
_atom_site_aniso_U_33
_atom_site_aniso_U_23
_atom_site_aniso_U_13
_atom_site_aniso_U_12
C1 0.0244(15) 0.0326(16) 0.0197(14) -0.0058(12) -0.0010(12) 0.0125(13)
C2 0.0193(15) 0.052(2) 0.0202(15) -0.0087(13) -0.0001(12) 0.0124(14)
C3 0.0183(14) 0.057(2) 0.0180(14) -0.0063(14) 0.0039(11) 0.0005(14)
C4 0.0219(14) 0.0374(17) 0.0147(13) -0.0010(12) 0.0028(11) -0.0004(12)
C5 0.0168(13) 0.0269(15) 0.0147(12) -0.0009(11) -0.0001(10) 0.0028(11)
C6 0.0161(13) 0.0222(14) 0.0141(13) 0.0014(10) 0.0009(10) -0.0005(10)
C7 0.0204(14) 0.0253(16) 0.0166(13) 0.0019(10) 0.0011(11) -0.0031(11)
C8 0.0279(15) 0.0152(14) 0.0174(14) 0.0006(10) -0.0014(11) -0.0002(11)
C9 0.0219(14) 0.0207(14) 0.0173(13) -0.0006(10) 0.0037(11) 0.0032(11)
C10 0.0172(13) 0.0186(13) 0.0141(12) -0.0009(10) 0.0024(10) 0.0028(10)
C11 0.0188(13) 0.0172(13) 0.0172(12) 0.0002(10) -0.0005(10) 0.0010(10)
C12 0.0216(14) 0.0247(15) 0.0202(13) 0.0011(11) 0.0054(11) 0.0021(11)
C13 0.0204(14) 0.0384(18) 0.0240(15) 0.0031(13) 0.0060(12) -0.0009(13)
C14 0.0214(15) 0.0340(17) 0.0262(15) 0.0091(13) 0.0015(12) -0.0081(13)
C15 0.0226(14) 0.0206(14) 0.0285(15) 0.0042(12) -0.0036(12) -0.0026(11)
C16 0.0335(16) 0.0153(13) 0.0222(14) 0.0008(11) 0.0003(12) -0.0008(12)
C19 0.065(3) 0.0165(15) 0.0305(17) 0.0019(13) 0.0114(17) 0.0011(15)
C17 0.056(4) 0.018(3) 0.025(3) 0.003(2) 0.010(3) 0.002(3)
C18 0.070(5) 0.022(3) 0.032(4) -0.002(3) 0.018(4) 0.002(3)
C20 0.042(4) 0.016(3) 0.025(3) 0.004(2) 0.005(3) -0.004(2)
C21 0.030(3) 0.015(3) 0.017(3) 0.000(2) 0.004(2) -0.003(2)
C17' 0.028(3) 0.013(3) 0.029(3) 0.000(2) 0.004(3) 0.001(2)
C18' 0.036(3) 0.016(3) 0.029(3) -0.005(2) 0.003(3) 0.006(2)
C20' 0.043(4) 0.022(3) 0.038(4) 0.004(3) 0.010(3) -0.009(3)
C21' 0.035(4) 0.024(3) 0.032(3) 0.003(3) 0.007(3) 0.000(3)
C22 0.0214(14) 0.0383(18) 0.0225(14) -0.0116(13) -0.0009(12) 0.0052(13)
C23 0.0307(17) 0.0317(17) 0.0320(17) -0.0155(14) -0.0001(13) 0.0042(13)
C24 0.0324(16) 0.0192(14) 0.0326(16) -0.0069(12) 0.0083(13) 0.0003(12)
C25 0.043(2) 0.058(3) 0.0279(17) -0.0218(17) -0.0126(15) 0.0231(19)
C26 0.057(2) 0.0213(17) 0.045(2) -0.0083(15) 0.0135(18) 0.0037(16)
C27 0.0193(14) 0.0214(15) 0.0221(16) 0.0024(10) -0.0003(12) -0.0025(10)
C28 0.0305(17) 0.0332(18) 0.0217(16) 0.0042(12) -0.0067(13) -0.0064(13)
C29 0.154(9) 0.126(9) 0.115(8) -0.007(6) 0.014(8) 0.021(8)
C30 0.084(5) 0.055(4) 0.037(3) 0.013(3) 0.023(3) 0.029(4)
O3 0.075(4) 0.073(3) 0.069(3) 0.008(3) 0.006(3) 0.017(3)
C31 0.038(3) 0.046(3) 0.045(3) 0.004(3) 0.010(3) 0.017(3)
C32 0.050(4) 0.057(5) 0.065(5) -0.004(4) 0.012(4) 0.009(4)
N1 0.0172(11) 0.0260(13) 0.0150(11) -0.0028(9) -0.0005(9) 0.0073(10)
N2 0.0164(11) 0.0173(12) 0.0163(11) -0.0003(8) -0.0009(9) 0.0014(8)
N3 0.0177(11) 0.0162(11) 0.0194(11) 0.0010(9) -0.0027(9) -0.0010(9)
N4 0.0185(12) 0.0158(12) 0.0237(13) 0.0012(8) 0.0034(10) 0.0019(8)
O1 0.0244(11) 0.0256(12) 0.0193(10) -0.0049(8) -0.0027(9) 0.0065(8)
O2 0.0376(12) 0.0146(10) 0.0276(11) -0.0035(8) 0.0025(9) 0.0060(9)
F1 0.0247(10) 0.0401(11) 0.0315(10) -0.0020(8) 0.0045(8) 0.0109(8)
F2 0.0286(10) 0.0466(12) 0.0311(10) -0.0132(9) 0.0027(8) 0.0098(9)
F3 0.0206(9) 0.0498(12) 0.0305(10) 0.0036(9) 0.0012(7) 0.0044(8)
F4 0.0467(13) 0.0457(13) 0.0235(10) -0.0089(8) 0.0051(9) 0.0047(9)
F5 0.0415(12) 0.0369(11) 0.0383(11) 0.0096(9) 0.0139(9) -0.0010(9)
F6 0.0305(10) 0.0365(11) 0.0513(12) 0.0124(9) 0.0180(9) 0.0047(9)
P1 0.0192(3) 0.0283(4) 0.0194(3) -0.0002(3) 0.0048(3) 0.0026(3)
Ru1 0.01668(13) 0.01477(13) 0.01513(13) -0.00101(7) 0.00013(9) 0.00348(7)

loop_
_atom_type_symbol
_atom_type_description
_atom_type_scat_dispersion_real
_atom_type_scat_dispersion_imag
_atom_type_scat_source
C C 0.0181 0.0091 'International Tables Vol C Tables 4.2.6.8 and 6.1.1.4'
H H 0 0 'International Tables Vol C Tables 4.2.6.8 and 6.1.1.4'
N N 0.0311 0.018 'International Tables Vol C Tables 4.2.6.8 and 6.1.1.4'
O O 0.0492 0.0322 'International Tables Vol C Tables 4.2.6.8 and 6.1.1.4'
F F 0.0727 0.0534 'International Tables Vol C Tables 4.2.6.8 and 6.1.1.4'
P P 0.2955 0.4335 'International Tables Vol C Tables 4.2.6.8 and 6.1.1.4'
Ru Ru 0.0552 3.296 'International Tables Vol C Tables 4.2.6.8 and 6.1.1.4'

loop_
_geom_angle_atom_site_label_1
_geom_angle_atom_site_label_2
_geom_angle_atom_site_label_3
_geom_angle
_geom_angle_site_symmetry_1
_geom_angle_site_symmetry_3
_geom_angle_publ_flag
N1 C1 C2 122.1(3) . . ?
N1 C1 H1 118.9 . . ?
C2 C1 H1 118.9 . . ?
C1 C2 C3 119.6(3) . . ?
C1 C2 H2 120.2 . . ?
C3 C2 H2 120.2 . . ?
C2 C3 C4 119.2(3) . . ?
C2 C3 H3 120.4 . . ?
C4 C3 H3 120.4 . . ?
C3 C4 C5 119.1(3) . . ?
C3 C4 H4 120.5 . . ?
C5 C4 H4 120.5 . . ?
N1 C5 C4 121.8(3) . . ?
N1 C5 C6 114.9(2) . . ?
C4 C5 C6 123.3(3) . . ?
N2 C6 C7 120.4(2) . . ?
N2 C6 C5 112.2(3) . . ?
C7 C6 C5 127.3(3) . . ?
C6 C7 C8 120.0(3) . . ?
C6 C7 H7 120 . . ?
C8 C7 H7 120 . . ?
C9 C8 C7 117.9(3) . . ?
C9 C8 C16 120.9(3) . . ?
C7 C8 C16 121.2(3) . . ?
C10 C9 C8 120.1(3) . . ?
C10 C9 H9 119.9 . . ?
C8 C9 H9 119.9 . . ?
N2 C10 C9 120.6(3) . . ?
N2 C10 C11 112.2(2) . . ?
C9 C10 C11 127.3(3) . . ?
N3 C11 C12 121.6(3) . . ?
N3 C11 C10 115.4(2) . . ?
C12 C11 C10 123.0(3) . . ?
C13 C12 C11 119.5(3) . . ?
C13 C12 H12 120.3 . . ?
C11 C12 H12 120.3 . . ?
C14 C13 C12 118.7(3) . . ?
C14 C13 H13 120.6 . . ?
C12 C13 H13 120.6 . . ?
C13 C14 C15 119.3(3) . . ?
C13 C14 H14 120.3 . . ?
C15 C14 H14 120.3 . . ?
N3 C15 C14 122.6(3) . . ?
N3 C15 H15 118.7 . . ?
C14 C15 H15 118.7 . . ?
C17 C16 C21 119.2(4) . . ?
C21' C16 C17' 117.3(4) . . ?
C17 C16 C8 121.2(4) . . ?
C21' C16 C8 122.7(4) . . ?
C21 C16 C8 119.5(3) . . ?
C17' C16 C8 119.9(3) . . ?
C18 C19 C20 118.6(4) . . ?
C20' C19 C18' 121.4(4) . . ?
C18 C19 H19 120.7 . . ?
C20 C19 H19 120.7 . . ?
C16 C17 C18 121.0(6) . . ?
C16 C17 H17 119.5 . . ?
C18 C17 H17 119.5 . . ?
C19 C18 C17 121.4(6) . . ?
C19 C18 H18 119.3 . . ?
C17 C18 H18 119.3 . . ?
C21 C20 C19 120.0(5) . . ?
C21 C20 H20 120 . . ?
C19 C20 H20 120 . . ?
C20 C21 C16 119.3(5) . . ?
C20 C21 H21 120.3 . . ?
C16 C21 H21 120.3 . . ?
C18' C17' C16 120.3(5) . . ?
C18' C17' H17' 119.9 . . ?
C16 C17' H17' 119.9 . . ?
C17' C18' C19 118.4(5) . . ?
C17' C18' H18' 120.8 . . ?
C19 C18' H18' 120.8 . . ?
C19 C20' C21' 120.4(6) . . ?
C19 C20' H20' 119.8 . . ?
C21' C20' H20' 119.8 . . ?
C16 C21' C20' 121.8(6) . . ?
C16 C21' H21' 119.1 . . ?
C20' C21' H21' 119.1 . . ?
O1 C22 C23 127.0(3) . . ?
O1 C22 C25 113.7(3) . . ?
C23 C22 C25 119.3(3) . . ?
C22 C23 C24 127.6(3) . . ?
C22 C23 H23 116.2 . . ?
C24 C23 H23 116.2 . . ?
O2 C24 C23 125.7(3) . . ?
O2 C24 C26 115.6(3) . . ?
C23 C24 C26 118.7(3) . . ?
C22 C25 H25A 109.5 . . ?
C22 C25 H25B 109.5 . . ?
H25A C25 H25B 109.5 . . ?
C22 C25 H25C 109.5 . . ?
H25A C25 H25C 109.5 . . ?
H25B C25 H25C 109.5 . . ?
C24 C26 H26A 109.5 . . ?
C24 C26 H26B 109.5 . . ?
H26A C26 H26B 109.5 . . ?
C24 C26 H26C 109.5 . . ?
H26A C26 H26C 109.5 . . ?
H26B C26 H26C 109.5 . . ?
N4 C27 C28 178.3(3) . . ?
C27 C28 H28A 109.5 . . ?
C27 C28 H28B 109.5 . . ?
H28A C28 H28B 109.5 . . ?
C27 C28 H28C 109.5 . . ?
H28A C28 H28C 109.5 . . ?
H28B C28 H28C 109.5 . . ?
C30 C29 H29A 109.5 . . ?
C30 C29 H29B 109.5 . . ?
H29A C29 H29B 109.5 . . ?
C30 C29 H29C 109.5 . . ?
H29A C29 H29C 109.5 . . ?
H29B C29 H29C 109.5 . . ?
O3 C30 C29 113.5(7) . . ?
O3 C30 H30A 108.9 . . ?
C29 C30 H30A 108.9 . . ?
O3 C30 H30B 108.9 . . ?
C29 C30 H30B 108.9 . . ?
H30A C30 H30B 107.7 . . ?
C31 O3 C30 123.1(8) . . ?
O3 C31 C32 113.7(7) . . ?
O3 C31 H31A 108.8 . . ?
C32 C31 H31A 108.8 . . ?
O3 C31 H31B 108.8 . . ?
C32 C31 H31B 108.8 . . ?
H31A C31 H31B 107.7 . . ?
C31 C32 H32A 109.5 . . ?
C31 C32 H32B 109.5 . . ?
H32A C32 H32B 109.5 . . ?
C31 C32 H32C 109.5 . . ?
H32A C32 H32C 109.5 . . ?
H32B C32 H32C 109.5 . . ?
C1 N1 C5 118.1(3) . . ?
C1 N1 Ru1 128.7(2) . . ?
C5 N1 Ru1 113.14(18) . . ?
C10 N2 C6 120.9(3) . . ?
C10 N2 Ru1 119.78(19) . . ?
C6 N2 Ru1 119.23(19) . . ?
C15 N3 C11 118.2(3) . . ?
C15 N3 Ru1 128.9(2) . . ?
C11 N3 Ru1 112.75(19) . . ?
C27 N4 Ru1 172.6(3) . . ?
C22 O1 Ru1 123.5(2) . . ?
C24 O2 Ru1 123.3(2) . . ?
F2 P1 F5 90.46(12) . . ?
F2 P1 F6 89.89(13) . . ?
F5 P1 F6 179.36(14) . . ?
F2 P1 F4 179.35(13) . . ?
F5 P1 F4 90.04(12) . . ?
F6 P1 F4 89.60(12) . . ?
F2 P1 F1 90.65(11) . . ?
F5 P1 F1 90.28(12) . . ?
F6 P1 F1 90.25(11) . . ?
F4 P1 F1 89.76(12) . . ?
F2 P1 F3 89.44(11) . . ?
F5 P1 F3 89.91(11) . . ?
F6 P1 F3 89.55(11) . . ?
F4 P1 F3 90.15(12) . . ?
F1 P1 F3 179.79(13) . . ?
N2 Ru1 N4 93.17(9) . . ?
N2 Ru1 O1 87.24(9) . . ?
N4 Ru1 O1 178.07(9) . . ?
N2 Ru1 N1 80.18(10) . . ?
N4 Ru1 N1 93.67(10) . . ?
O1 Ru1 N1 88.26(9) . . ?
N2 Ru1 N3 79.83(9) . . ?
N4 Ru1 N3 86.59(10) . . ?
O1 Ru1 N3 91.63(9) . . ?
N1 Ru1 N3 160.00(10) . . ?
N2 Ru1 O2 177.83(9) . . ?
N4 Ru1 O2 88.39(9) . . ?
O1 Ru1 O2 91.26(8) . . ?
N1 Ru1 O2 98.21(9) . . ?
N3 Ru1 O2 101.79(9) . . ?

loop_
_geom_bond_atom_site_label_1
_geom_bond_atom_site_label_2
_geom_bond_distance
_geom_bond_site_symmetry_2
_geom_bond_publ_flag
C1 N1 1.357(4) . ?
C1 C2 1.379(5) . ?
C1 H1 0.95 . ?
C2 C3 1.384(5) . ?
C2 H2 0.95 . ?
C3 C4 1.387(5) . ?
C3 H3 0.95 . ?
C4 C5 1.389(4) . ?
C4 H4 0.95 . ?
C5 N1 1.370(4) . ?
C5 C6 1.483(4) . ?
C6 N2 1.359(4) . ?
C6 C7 1.376(4) . ?
C7 C8 1.404(4) . ?
C7 H7 0.95 . ?
C8 C9 1.401(4) . ?
C8 C16 1.483(4) . ?
C9 C10 1.374(4) . ?
C9 H9 0.95 . ?
C10 N2 1.352(4) . ?
C10 C11 1.474(4) . ?
C11 N3 1.369(4) . ?
C11 C12 1.388(4) . ?
C12 C13 1.387(4) . ?
C12 H12 0.95 . ?
C13 C14 1.385(5) . ?
C13 H13 0.95 . ?
C14 C15 1.385(5) . ?
C14 H14 0.95 . ?
C15 N3 1.343(4) . ?
C15 H15 0.95 . ?
C16 C17 1.346(7) . ?
C16 C21' 1.384(7) . ?
C16 C21 1.438(6) . ?
C16 C17' 1.439(7) . ?
C19 C20' 1.333(8) . ?
C19 C18 1.377(7) . ?
C19 C20 1.408(7) . ?
C19 C18' 1.421(7) . ?
C19 H19 0.95 . ?
C17 C18 1.385(8) . ?
C17 H17 0.95 . ?
C18 H18 0.95 . ?
C20 C21 1.388(8) . ?
C20 H20 0.95 . ?
C21 H21 0.95 . ?
C17' C18' 1.394(8) . ?
C17' H17' 0.95 . ?
C18' H18' 0.95 . ?
C20' C21' 1.392(9) . ?
C20' H20' 0.95 . ?
C21' H21' 0.95 . ?
C22 O1 1.274(4) . ?
C22 C23 1.390(5) . ?
C22 C25 1.512(4) . ?
C23 C24 1.406(5) . ?
C23 H23 0.95 . ?
C24 O2 1.271(4) . ?
C24 C26 1.505(5) . ?
C25 H25A 0.98 . ?
C25 H25B 0.98 . ?
C25 H25C 0.98 . ?
C26 H26A 0.98 . ?
C26 H26B 0.98 . ?
C26 H26C 0.98 . ?
C27 N4 1.140(4) . ?
C27 C28 1.460(4) . ?
C28 H28A 0.98 . ?
C28 H28B 0.98 . ?
C28 H28C 0.98 . ?
C29 C30 1.376(10) . ?
C29 H29A 0.98 . ?
C29 H29B 0.98 . ?
C29 H29C 0.98 . ?
C30 O3 1.360(7) . ?
C30 H30A 0.99 . ?
C30 H30B 0.99 . ?
O3 C31 1.359(7) . ?
C31 C32 1.376(10) . ?
C31 H31A 0.99 . ?
C31 H31B 0.99 . ?
C32 H32A 0.98 . ?
C32 H32B 0.98 . ?
C32 H32C 0.98 . ?
N1 Ru1 2.057(2) . ?
N2 Ru1 1.937(2) . ?
N3 Ru1 2.067(3) . ?
N4 Ru1 2.011(3) . ?
O1 Ru1 2.050(2) . ?
O2 Ru1 2.089(2) . ?
F1 P1 1.604(2) . ?
F2 P1 1.595(2) . ?
F3 P1 1.6065(19) . ?
F4 P1 1.603(2) . ?
F5 P1 1.596(2) . ?
F6 P1 1.601(2) . ?
